data_4130087
loop_
_publ_author_name
'Xu, Long'
'Vicic, David A.'

_publ_section_title
;
 Direct Difluoromethylation of Aryl Halides via Base Metal Catalysis at
 Room Temperature.
;
_journal_issue 8
_journal_name_full 'Journal of the American Chemical Society'
_journal_page_first 2536
_journal_page_last 2539
_journal_paper_doi 10.1021/jacs.6b00053
_journal_volume 138
_journal_year 2016
_chemical_formula_sum 'C26 H32 F2 N2 Ni'
_chemical_formula_weight 469.24
_space_group_crystal_system monoclinic
_space_group_IT_number 14
_space_group_name_Hall '-P 2ybc'
_space_group_name_H-M_alt 'P 1 21/c 1'
_atom_sites_solution_hydrogens mixed
_audit_creation_method SHELXL-2014/6
_cell_angle_alpha 90
_cell_angle_beta 101.361(2)
_cell_angle_gamma 90
_cell_formula_units_Z 4
_cell_length_a 8.3717(6)
_cell_length_b 18.9906(13)
_cell_length_c 12.6955(9)
_cell_measurement_reflns_used 38337
_cell_measurement_temperature 145(2)
_cell_measurement_theta_max 30.54
_cell_measurement_theta_min 2.90
_cell_volume 1978.8(2)
_computing_structure_refinement 'SHELXL-2014/6 (Sheldrick, 2014)'
_diffrn_ambient_temperature 145(2)
_diffrn_measured_fraction_theta_full 0.999
_diffrn_measured_fraction_theta_max 0.922
_diffrn_measurement_device_type Bruker
_diffrn_radiation_type MoK\a
_diffrn_radiation_wavelength 0.71073
_diffrn_reflns_av_R_equivalents 0.0293
_diffrn_reflns_av_unetI/netI 0.0232
_diffrn_reflns_Laue_measured_fraction_full 0.999
_diffrn_reflns_Laue_measured_fraction_max 0.922
_diffrn_reflns_limit_h_max 11
_diffrn_reflns_limit_h_min -11
_diffrn_reflns_limit_k_max 27
_diffrn_reflns_limit_k_min -26
_diffrn_reflns_limit_l_max 17
_diffrn_reflns_limit_l_min -18
_diffrn_reflns_number 38337
_diffrn_reflns_point_group_measured_fraction_full 0.999
_diffrn_reflns_point_group_measured_fraction_max 0.922
_diffrn_reflns_theta_full 25.242
_diffrn_reflns_theta_max 30.537
_diffrn_reflns_theta_min 2.896
_exptl_absorpt_coefficient_mu 1.017
_exptl_absorpt_correction_type multi-scan
_exptl_crystal_colour orange
_exptl_crystal_density_diffrn 1.575
_exptl_crystal_description needle
_exptl_crystal_F_000 992
_exptl_crystal_size_max 0.200
_exptl_crystal_size_mid 0.200
_exptl_crystal_size_min 0.020
_exptl_transmission_factor_max 0.7461
_exptl_transmission_factor_min 0.7118
_refine_diff_density_max 0.511
_refine_diff_density_min -0.318
_refine_diff_density_rms 0.090
_refine_ls_extinction_method none
_refine_ls_goodness_of_fit_ref 1.156
_refine_ls_hydrogen_treatment mixed
_refine_ls_matrix_type full
_refine_ls_number_parameters 282
_refine_ls_number_reflns 5579
_refine_ls_number_restraints 0
_refine_ls_restrained_S_all 1.156
_refine_ls_R_factor_all 0.0448
_refine_ls_R_factor_gt 0.0320
_refine_ls_shift/su_max 0.002
_refine_ls_shift/su_mean 0.000
_refine_ls_structure_factor_coef Fsqd
_refine_ls_weighting_details 'w=1/[\s^2^(Fo^2^)+(0.0419P)^2^+0.6819P] where P=(Fo^2^+2Fc^2^)/3'
_refine_ls_weighting_scheme calc
_refine_ls_wR_factor_gt 0.0759
_refine_ls_wR_factor_ref 0.0878
_reflns_Friedel_coverage 0.000
_reflns_number_gt 4684
_reflns_number_total 5579
_reflns_threshold_expression 'I > 2\s(I)'
_cod_data_source_file ja6b00053_si_002.cif
_cod_data_source_block Compound2
_cod_depositor_comments
;
The following automatic conversions were performed:

data item '_exptl_absorpt_correction_type' value 'Multi-scan' was
changed to 'multi-scan' in accordance with the
/home/saulius/struct/COD-crude-data/automatic-downloads/DataCite-retrospective/ACS/depositions/lib/dictionaries/cif_core.dic
dictionary named 'cif_core.dic' version 2.4.2 last updated on
2011-04-26.

Automatic conversion script
Id: cif_fix_values 6909 2019-04-08 15:41:33Z antanas 
;
_cod_original_sg_symbol_H-M 'P 21/c'
_cod_database_code 4130087
_shelx_space_group_comment
;
The symmetry employed for this shelxl refinement is uniquely defined
by the following loop, which should always be used as a source of
symmetry information in preference to the above space-group names.
They are only intended as comments.
;
_shelx_estimated_absorpt_t_min 0.822
_shelx_estimated_absorpt_t_max 0.980
_shelxl_version_number 2014/6

loop_
_space_group_symop_operation_xyz
'x, y, z'
'-x, y+1/2, -z+1/2'
'-x, -y, -z'
'x, -y-1/2, z-1/2'

loop_
_atom_site_label
_atom_site_type_symbol
_atom_site_fract_x
_atom_site_fract_y
_atom_site_fract_z
_atom_site_U_iso_or_equiv
_atom_site_adp_type
_atom_site_occupancy
_atom_site_site_symmetry_order
_atom_site_calc_flag
_atom_site_refinement_flags_posn
_atom_site_refinement_flags_adp
Ni1 Ni 0.25498(2) 0.41574(2) 0.64338(2) 0.01692(7) Uani 1 1 d . .
F1 F 0.30220(15) 0.27059(5) 0.64715(11) 0.0456(3) Uani 1 1 d . .
F2 F 0.52530(12) 0.33217(6) 0.65707(9) 0.0339(2) Uani 1 1 d . .
F3 F 0.00696(13) 0.42147(6) 0.75353(9) 0.0342(2) Uani 1 1 d . .
F4 F 0.24031(14) 0.45422(7) 0.85145(8) 0.0428(3) Uani 1 1 d . .
N1 N 0.30462(16) 0.41993(6) 0.49979(10) 0.0172(2) Uani 1 1 d . .
N2 N 0.18116(15) 0.51278(6) 0.60819(10) 0.0177(2) Uani 1 1 d . .
C1 C 0.3751(2) 0.33364(8) 0.68939(13) 0.0236(3) Uani 1 1 d . .
C2 C 0.1730(2) 0.40629(9) 0.77086(13) 0.0256(3) Uani 1 1 d . .
C3 C 0.3378(2) 0.36592(8) 0.43916(13) 0.0220(3) Uani 1 1 d . .
C4 C 0.3490(2) 0.37323(8) 0.33286(13) 0.0219(3) Uani 1 1 d . .
C5 C 0.33133(18) 0.43921(8) 0.28362(11) 0.0170(3) Uani 1 1 d . .
C6 C 0.30172(18) 0.49541(8) 0.34754(11) 0.0169(3) Uani 1 1 d . .
C7 C 0.28422(17) 0.48400(7) 0.45237(11) 0.0152(3) Uani 1 1 d . .
C8 C 0.33052(19) 0.44724(8) 0.16395(12) 0.0197(3) Uani 1 1 d . .
C9 C 0.4732(2) 0.40677(10) 0.13312(16) 0.0338(4) Uani 1 1 d . .
H9A H 0.4689 0.4115 0.0557 0.051 Uiso 1 1 calc R U
H9B H 0.4655 0.3569 0.1513 0.051 Uiso 1 1 calc R U
H9C H 0.5763 0.4261 0.1726 0.051 Uiso 1 1 calc R U
C10 C 0.1702(2) 0.41552(10) 0.10357(13) 0.0339(4) Uani 1 1 d . .
H10A H 0.1667 0.4181 0.0260 0.051 Uiso 1 1 calc R U
H10B H 0.0784 0.4420 0.1212 0.051 Uiso 1 1 calc R U
H10C H 0.1631 0.3662 0.1248 0.051 Uiso 1 1 calc R U
C11 C 0.3398(2) 0.52436(9) 0.13103(13) 0.0295(4) Uani 1 1 d . .
H11A H 0.3443 0.5270 0.0546 0.044 Uiso 1 1 calc R U
H11B H 0.4379 0.5460 0.1736 0.044 Uiso 1 1 calc R U
H11C H 0.2432 0.5495 0.1438 0.044 Uiso 1 1 calc R U
C12 C 0.22837(17) 0.53867(7) 0.51956(11) 0.0158(3) Uani 1 1 d . .
C13 C 0.21914(19) 0.60954(8) 0.49313(12) 0.0180(3) Uani 1 1 d . .
C14 C 0.15703(18) 0.65797(7) 0.55715(12) 0.0179(3) Uani 1 1 d . .
C15 C 0.1037(2) 0.63034(9) 0.64581(13) 0.0233(3) Uani 1 1 d . .
C16 C 0.1183(2) 0.55922(9) 0.66883(13) 0.0230(3) Uani 1 1 d . .
C17 C 0.15562(19) 0.73689(8) 0.53345(13) 0.0210(3) Uani 1 1 d . .
C18 C 0.3249(3) 0.76561(10) 0.5823(2) 0.0455(6) Uani 1 1 d . .
H18A H 0.3273 0.8165 0.5699 0.068 Uiso 1 1 calc R U
H18B H 0.4066 0.7425 0.5486 0.068 Uiso 1 1 calc R U
H18C H 0.3490 0.7563 0.6598 0.068 Uiso 1 1 calc R U
C19 C 0.0288(3) 0.77581(9) 0.58292(15) 0.0346(4) Uani 1 1 d . .
H19A H 0.0294 0.8259 0.5642 0.052 Uiso 1 1 calc R U
H19B H 0.0550 0.7706 0.6612 0.052 Uiso 1 1 calc R U
H19C H -0.0793 0.7560 0.5550 0.052 Uiso 1 1 calc R U
C20 C 0.1205(2) 0.75086(9) 0.41224(14) 0.0319(4) Uani 1 1 d . .
H20A H 0.1139 0.8017 0.3992 0.048 Uiso 1 1 calc R U
H20B H 0.0168 0.7288 0.3793 0.048 Uiso 1 1 calc R U
H20C H 0.2082 0.7309 0.3806 0.048 Uiso 1 1 calc R U
H6 H 0.288(2) 0.5397(9) 0.3185(14) 0.019(4) Uiso 1 1 d . .
H3 H 0.351(2) 0.3216(10) 0.4717(15) 0.025(5) Uiso 1 1 d . .
H4 H 0.364(2) 0.3355(10) 0.2946(15) 0.027(5) Uiso 1 1 d . .
H13 H 0.259(2) 0.6236(9) 0.4323(14) 0.016(4) Uiso 1 1 d . .
H1 H 0.404(2) 0.3261(9) 0.7672(15) 0.019(4) Uiso 1 1 d . .
H16 H 0.079(2) 0.5409(10) 0.7315(16) 0.031(5) Uiso 1 1 d . .
H15 H 0.055(3) 0.6582(11) 0.6922(17) 0.036(6) Uiso 1 1 d . .
H2 H 0.183(2) 0.3609(10) 0.8114(16) 0.026(5) Uiso 1 1 d . .

loop_
_atom_site_aniso_label
_atom_site_aniso_U_11
_atom_site_aniso_U_22
_atom_site_aniso_U_33
_atom_site_aniso_U_23
_atom_site_aniso_U_13
_atom_site_aniso_U_12
Ni1 0.01830(11) 0.01822(11) 0.01469(10) 0.00388(7) 0.00439(7) 0.00094(7)
F1 0.0469(7) 0.0194(5) 0.0668(9) 0.0088(5) 0.0024(6) -0.0018(5)
F2 0.0251(5) 0.0424(6) 0.0363(6) 0.0129(5) 0.0116(4) 0.0125(4)
F3 0.0232(5) 0.0447(6) 0.0385(6) 0.0105(5) 0.0150(4) 0.0032(4)
F4 0.0460(7) 0.0663(8) 0.0171(5) -0.0029(5) 0.0087(5) -0.0111(6)
N1 0.0197(6) 0.0161(6) 0.0156(6) 0.0011(4) 0.0029(5) 0.0018(5)
N2 0.0193(6) 0.0193(6) 0.0151(6) -0.0004(5) 0.0045(5) 0.0000(5)
C1 0.0230(8) 0.0251(8) 0.0232(8) 0.0077(6) 0.0057(6) 0.0018(6)
C2 0.0235(8) 0.0318(9) 0.0232(8) 0.0091(7) 0.0089(6) 0.0021(7)
C3 0.0289(8) 0.0147(7) 0.0224(7) 0.0012(6) 0.0055(6) 0.0035(6)
C4 0.0285(8) 0.0173(7) 0.0204(7) -0.0049(6) 0.0058(6) 0.0023(6)
C5 0.0172(7) 0.0187(7) 0.0156(6) -0.0031(5) 0.0043(5) -0.0017(5)
C6 0.0192(7) 0.0150(6) 0.0174(7) 0.0000(5) 0.0053(5) -0.0001(5)
C7 0.0141(6) 0.0151(6) 0.0162(6) -0.0008(5) 0.0026(5) 0.0006(5)
C8 0.0247(8) 0.0206(7) 0.0156(6) -0.0029(5) 0.0085(6) -0.0045(6)
C9 0.0405(10) 0.0342(9) 0.0327(9) -0.0027(7) 0.0221(8) 0.0036(8)
C10 0.0368(10) 0.0480(11) 0.0160(7) -0.0033(7) 0.0028(7) -0.0166(8)
C11 0.0460(11) 0.0251(8) 0.0208(8) 0.0009(6) 0.0152(7) -0.0037(7)
C12 0.0161(7) 0.0174(6) 0.0139(6) -0.0007(5) 0.0027(5) 0.0008(5)
C13 0.0218(7) 0.0177(7) 0.0151(6) -0.0005(5) 0.0049(5) 0.0003(6)
C14 0.0175(7) 0.0185(7) 0.0165(6) -0.0026(5) 0.0006(5) 0.0030(5)
C15 0.0277(8) 0.0247(8) 0.0189(7) -0.0039(6) 0.0080(6) 0.0050(6)
C16 0.0275(8) 0.0264(8) 0.0178(7) -0.0001(6) 0.0107(6) 0.0017(6)
C17 0.0236(8) 0.0171(7) 0.0216(7) -0.0028(5) 0.0025(6) 0.0049(6)
C18 0.0367(11) 0.0207(9) 0.0701(15) -0.0031(9) -0.0112(10) -0.0011(8)
C19 0.0502(11) 0.0276(9) 0.0289(9) 0.0008(7) 0.0145(8) 0.0189(8)
C20 0.0483(11) 0.0236(8) 0.0256(8) 0.0046(7) 0.0120(8) 0.0121(8)

loop_
_atom_type_symbol
_atom_type_description
_atom_type_scat_dispersion_real
_atom_type_scat_dispersion_imag
_atom_type_scat_source
C C 0.0033 0.0016 'International Tables Vol C Tables 4.2.6.8 and 6.1.1.4'
H H 0.0000 0.0000 'International Tables Vol C Tables 4.2.6.8 and 6.1.1.4'
N N 0.0061 0.0033 'International Tables Vol C Tables 4.2.6.8 and 6.1.1.4'
F F 0.0171 0.0103 'International Tables Vol C Tables 4.2.6.8 and 6.1.1.4'
Ni Ni 0.3393 1.1124 'International Tables Vol C Tables 4.2.6.8 and 6.1.1.4'

loop_
_geom_angle_atom_site_label_1
_geom_angle_atom_site_label_2
_geom_angle_atom_site_label_3
_geom_angle
C1 Ni1 C2 85.26(7)
C1 Ni1 N1 97.16(6)
C2 Ni1 N1 170.58(6)
C1 Ni1 N2 165.95(6)
C2 Ni1 N2 97.64(6)
N1 Ni1 N2 82.22(5)
C3 N1 C7 116.97(13)
C3 N1 Ni1 127.64(10)
C7 N1 Ni1 114.91(9)
C16 N2 C12 116.64(13)
C16 N2 Ni1 128.72(11)
C12 N2 Ni1 113.46(10)
F2 C1 F1 102.68(13)
F2 C1 Ni1 112.42(10)
F1 C1 Ni1 115.00(11)
F2 C1 H1 103.8(11)
F1 C1 H1 105.2(11)
Ni1 C1 H1 116.3(11)
F3 C2 F4 103.04(13)
F3 C2 Ni1 111.39(11)
F4 C2 Ni1 113.73(11)
F3 C2 H2 103.9(11)
F4 C2 H2 101.8(11)
Ni1 C2 H2 121.1(11)
N1 C3 C4 123.06(14)
N1 C3 H3 117.0(12)
C4 C3 H3 119.9(12)
C3 C4 C5 120.52(14)
C3 C4 H4 119.9(12)
C5 C4 H4 119.6(12)
C6 C5 C4 116.27(13)
C6 C5 C8 122.51(13)
C4 C5 C8 121.03(13)
C7 C6 C5 120.34(13)
C7 C6 H6 120.2(11)
C5 C6 H6 119.4(11)
N1 C7 C6 122.71(13)
N1 C7 C12 113.68(12)
C6 C7 C12 123.42(13)
C5 C8 C11 112.18(12)
C5 C8 C10 106.90(13)
C11 C8 C10 109.07(14)
C5 C8 C9 110.66(14)
C11 C8 C9 109.02(14)
C10 C8 C9 108.94(14)
C8 C9 H9A 109.5
C8 C9 H9B 109.5
H9A C9 H9B 109.5
C8 C9 H9C 109.5
H9A C9 H9C 109.5
H9B C9 H9C 109.5
C8 C10 H10A 109.5
C8 C10 H10B 109.5
H10A C10 H10B 109.5
C8 C10 H10C 109.5
H10A C10 H10C 109.5
H10B C10 H10C 109.5
C8 C11 H11A 109.5
C8 C11 H11B 109.5
H11A C11 H11B 109.5
C8 C11 H11C 109.5
H11A C11 H11C 109.5
H11B C11 H11C 109.5
N2 C12 C13 122.79(13)
N2 C12 C7 113.68(12)
C13 C12 C7 123.49(13)
C12 C13 C14 120.60(14)
C12 C13 H13 117.6(11)
C14 C13 H13 121.8(11)
C13 C14 C15 116.01(14)
C13 C14 C17 121.43(14)
C15 C14 C17 122.50(13)
C16 C15 C14 120.67(14)
C16 C15 H15 116.6(13)
C14 C15 H15 122.7(13)
N2 C16 C15 123.24(14)
N2 C16 H16 117.5(12)
C15 C16 H16 119.2(12)
C19 C17 C14 111.89(14)
C19 C17 C18 108.90(15)
C14 C17 C18 107.39(13)
C19 C17 C20 108.54(13)
C14 C17 C20 111.10(13)
C18 C17 C20 108.96(16)
C17 C18 H18A 109.5
C17 C18 H18B 109.5
H18A C18 H18B 109.5
C17 C18 H18C 109.5
H18A C18 H18C 109.5
H18B C18 H18C 109.5
C17 C19 H19A 109.5
C17 C19 H19B 109.5
H19A C19 H19B 109.5
C17 C19 H19C 109.5
H19A C19 H19C 109.5
H19B C19 H19C 109.5
C17 C20 H20A 109.5
C17 C20 H20B 109.5
H20A C20 H20B 109.5
C17 C20 H20C 109.5
H20A C20 H20C 109.5
H20B C20 H20C 109.5

loop_
_geom_bond_atom_site_label_1
_geom_bond_atom_site_label_2
_geom_bond_distance
Ni1 C1 1.8845(16)
Ni1 C2 1.8867(16)
Ni1 N1 1.9495(13)
Ni1 N2 1.9671(13)
F1 C1 1.402(2)
F2 C1 1.3979(19)
F3 C2 1.3943(19)
F4 C2 1.402(2)
N1 C3 1.3440(19)
N1 C7 1.3534(18)
N2 C16 1.344(2)
N2 C12 1.3561(18)
C1 H1 0.980(19)
C2 H2 1.00(2)
C3 C4 1.378(2)
C3 H3 0.935(19)
C4 C5 1.395(2)
C4 H4 0.889(19)
C5 C6 1.392(2)
C5 C8 1.526(2)
C6 C7 1.384(2)
C6 H6 0.916(18)
C7 C12 1.4768(19)
C8 C11 1.529(2)
C8 C10 1.532(2)
C8 C9 1.534(2)
C9 H9A 0.9800
C9 H9B 0.9800
C9 H9C 0.9800
C10 H10A 0.9800
C10 H10B 0.9800
C10 H10C 0.9800
C11 H11A 0.9800
C11 H11B 0.9800
C11 H11C 0.9800
C12 C13 1.386(2)
C13 C14 1.394(2)
C13 H13 0.940(18)
C14 C15 1.393(2)
C14 C17 1.528(2)
C15 C16 1.382(2)
C15 H15 0.94(2)
C16 H16 0.98(2)
C17 C19 1.527(2)
C17 C18 1.531(3)
C17 C20 1.532(2)
C18 H18A 0.9800
C18 H18B 0.9800
C18 H18C 0.9800
C19 H19A 0.9800
C19 H19B 0.9800
C19 H19C 0.9800
C20 H20A 0.9800
C20 H20B 0.9800
C20 H20C 0.9800
